data_7043914
loop_
_publ_author_name
'Yadav, Sandeep'
'Sangtani, Ekta'
'Dhawan, Diksha'
'Gonnade, Rajesh G.'
'Ghosh, Debashree'
'Sen, Sakya Singha'

_publ_section_title
;
 Unprecedented solvent induced inter-conversion between monomeric and
 dimeric silylene-zinc iodide adducts
;
_journal_name_full 'Dalton Trans.'
_journal_paper_doi 10.1039/C7DT01823A
_journal_year 2017
_chemical_formula_moiety 'C42 H82 I4 N6 Si6 Zn2'
_chemical_formula_sum 'C42 H82 I4 N6 Si6 Zn2'
_chemical_formula_weight 1478.01
_space_group_crystal_system monoclinic
_space_group_IT_number 14
_space_group_name_Hall '-P 2yn'
_space_group_name_H-M_alt 'P 1 21/n 1'
_symmetry_space_group_name_Hall '-P 2yn'
_symmetry_space_group_name_H-M 'P 1 21/n 1'
_atom_sites_solution_hydrogens geom
_audit_creation_method SHELXL-2014/7
_audit_update_record
;
2017-03-31 deposited with the CCDC.
2017-08-02 downloaded from the CCDC.
;
_cell_angle_alpha 90
_cell_angle_beta 91.1100(10)
_cell_angle_gamma 90
_cell_formula_units_Z 2
_cell_length_a 11.0979(4)
_cell_length_b 15.3333(6)
_cell_length_c 17.7409(7)
_cell_measurement_reflns_used 9206
_cell_measurement_temperature 100(2)
_cell_measurement_theta_max 30.52
_cell_measurement_theta_min 3.23
_cell_volume 3018.4(2)
_computing_cell_refinement 'SAINT (Bruker, 2016)'
_computing_data_collection 'APEX3 (Bruker, 2016)'
_computing_data_reduction 'SAINT (Bruker, 2016)'
_computing_molecular_graphics 'Bruker SHELXTL'
_computing_publication_material 'Bruker SHELXTL'
_computing_structure_refinement 'SHELXL-2014/7 (Sheldrick, 2014)'
_computing_structure_solution 'SHELXS-97 (Sheldrick 2008)'
_diffrn_ambient_temperature 100(2)
_diffrn_detector 'Photon II CPAD Area Detector'
_diffrn_measured_fraction_theta_full 0.992
_diffrn_measured_fraction_theta_max 0.993
_diffrn_measurement_device '\k-geometry diffractometer'
_diffrn_measurement_device_type 'Bruker D8 VENTURE Kappa Duo PHOTON II CPAD'
_diffrn_measurement_method '\f and \w scans'
_diffrn_radiation_monochromator 'multilayer mirrors'
_diffrn_radiation_type MoK\a
_diffrn_radiation_wavelength 0.71073
_diffrn_reflns_av_R_equivalents 0.0165
_diffrn_reflns_av_unetI/netI 0.0166
_diffrn_reflns_Laue_measured_fraction_full 0.992
_diffrn_reflns_Laue_measured_fraction_max 0.993
_diffrn_reflns_limit_h_max 15
_diffrn_reflns_limit_h_min -14
_diffrn_reflns_limit_k_max 19
_diffrn_reflns_limit_k_min -21
_diffrn_reflns_limit_l_max 25
_diffrn_reflns_limit_l_min -25
_diffrn_reflns_number 58512
_diffrn_reflns_point_group_measured_fraction_full 0.992
_diffrn_reflns_point_group_measured_fraction_max 0.993
_diffrn_reflns_theta_full 25.242
_diffrn_reflns_theta_max 30.524
_diffrn_reflns_theta_min 2.524
_diffrn_source 'micro-focus sealed tube'
_diffrn_source_type 'Incoatech I\mS HB'
_exptl_absorpt_coefficient_mu 2.992
_exptl_absorpt_correction_T_max 0.785
_exptl_absorpt_correction_T_min 0.462
_exptl_absorpt_correction_type multi-scan
_exptl_absorpt_process_details 'SADABS (BRUKER, 2016)'
_exptl_crystal_colour COLORLESS
_exptl_crystal_density_diffrn 1.626
_exptl_crystal_description NIDDLE
_exptl_crystal_F_000 1464
_exptl_crystal_recrystallization_method 'Re-crystallisation from solvent: acetonitrile'
_exptl_crystal_size_max 0.305
_exptl_crystal_size_mid 0.247
_exptl_crystal_size_min 0.085
_refine_diff_density_max 0.433
_refine_diff_density_min -0.671
_refine_diff_density_rms 0.079
_refine_ls_extinction_method none
_refine_ls_goodness_of_fit_ref 1.106
_refine_ls_hydrogen_treatment constr
_refine_ls_matrix_type full
_refine_ls_number_parameters 283
_refine_ls_number_reflns 9165
_refine_ls_number_restraints 0
_refine_ls_restrained_S_all 1.106
_refine_ls_R_factor_all 0.0140
_refine_ls_R_factor_gt 0.0136
_refine_ls_shift/su_max 0.006
_refine_ls_shift/su_mean 0.000
_refine_ls_structure_factor_coef Fsqd
_refine_ls_weighting_details 'w=1/[\s^2^(Fo^2^)+(0.0089P)^2^+1.6331P] where P=(Fo^2^+2Fc^2^)/3'
_refine_ls_weighting_scheme calc
_refine_ls_wR_factor_gt 0.0323
_refine_ls_wR_factor_ref 0.0325
_reflns_Friedel_coverage 0.000
_reflns_number_gt 8966
_reflns_number_total 9165
_reflns_threshold_expression 'I > 2\s(I)'
_cod_data_source_file c7dt01823a2.cif
_cod_data_source_block mo_SAN222_0m_a
_cod_database_code 7043914
_shelx_shelxl_version_number 2014/7
_shelx_space_group_comment
;
The symmetry employed for this shelxl refinement is uniquely defined
by the following loop, which should always be used as a source of
symmetry information in preference to the above space-group names.
They are only intended as comments.
;
_shelx_estimated_absorpt_t_min 0.462
_shelx_estimated_absorpt_t_max 0.785

loop_
_space_group_symop_operation_xyz
'x, y, z'
'-x+1/2, y+1/2, -z+1/2'
'-x, -y, -z'
'x-1/2, -y-1/2, z-1/2'

loop_
_atom_site_label
_atom_site_type_symbol
_atom_site_fract_x
_atom_site_fract_y
_atom_site_fract_z
_atom_site_U_iso_or_equiv
_atom_site_adp_type
_atom_site_occupancy
_atom_site_site_symmetry_order
_atom_site_calc_flag
_atom_site_refinement_flags_posn
_atom_site_refinement_flags_adp
I1 I 0.40308(2) 0.40403(2) 0.53705(2) 0.01239(2) Uani 1 1 d . .
I2 I 0.23505(2) 0.59850(2) 0.38771(2) 0.01652(2) Uani 1 1 d . .
Zn1 Zn 0.36432(2) 0.57633(2) 0.50865(2) 0.01076(2) Uani 1 1 d . .
Si1 Si 0.32669(2) 0.67612(2) 0.61044(2) 0.00920(5) Uani 1 1 d . .
Si3 Si 0.07361(2) 0.61148(2) 0.63910(2) 0.01224(5) Uani 1 1 d . .
Si2 Si 0.17868(3) 0.74945(2) 0.74190(2) 0.01473(5) Uani 1 1 d . .
N3 N 0.19886(7) 0.67947(6) 0.66329(5) 0.01183(14) Uani 1 1 d . .
N2 N 0.38132(7) 0.78378(5) 0.58024(5) 0.01126(14) Uani 1 1 d . .
N1 N 0.46621(7) 0.70173(5) 0.66355(5) 0.01095(14) Uani 1 1 d . .
C21 C 0.11688(10) 0.50909(7) 0.59065(6) 0.01809(19) Uani 1 1 d . .
H21A H 0.1394 0.5223 0.5387 0.027 Uiso 1 1 calc R U
H21B H 0.0486 0.4686 0.5902 0.027 Uiso 1 1 calc R U
H21C H 0.1855 0.4824 0.6175 0.027 Uiso 1 1 calc R U
C17 C 0.28486(11) 0.84360(8) 0.74574(7) 0.0229(2) Uani 1 1 d . .
H17A H 0.3675 0.8221 0.7526 0.034 Uiso 1 1 calc R U
H17B H 0.2646 0.8816 0.7881 0.034 Uiso 1 1 calc R U
H17C H 0.2784 0.8767 0.6986 0.034 Uiso 1 1 calc R U
C16 C 0.20138(11) 0.68682(8) 0.83168(6) 0.0219(2) Uani 1 1 d . .
H16A H 0.1273 0.6552 0.8433 0.033 Uiso 1 1 calc R U
H16B H 0.2211 0.7273 0.8728 0.033 Uiso 1 1 calc R U
H16C H 0.2676 0.6452 0.8259 0.033 Uiso 1 1 calc R U
C20 C -0.03403(10) 0.67047(8) 0.57553(7) 0.0208(2) Uani 1 1 d . .
H20A H -0.0596 0.7246 0.5998 0.031 Uiso 1 1 calc R U
H20B H -0.1046 0.6336 0.5653 0.031 Uiso 1 1 calc R U
H20C H 0.0054 0.6843 0.5281 0.031 Uiso 1 1 calc R U
C12 C 0.34458(9) 0.85149(7) 0.52454(6) 0.01447(17) Uani 1 1 d . .
C6 C 0.67161(9) 0.81829(7) 0.55555(6) 0.01511(18) Uani 1 1 d . .
H6 H 0.6526 0.7785 0.5160 0.018 Uiso 1 1 calc R U
C18 C 0.02642(11) 0.80155(8) 0.73840(7) 0.0246(2) Uani 1 1 d . .
H18A H 0.0200 0.8396 0.6941 0.037 Uiso 1 1 calc R U
H18B H 0.0152 0.8361 0.7842 0.037 Uiso 1 1 calc R U
H18C H -0.0357 0.7562 0.7350 0.037 Uiso 1 1 calc R U
C9 C 0.49738(10) 0.56113(7) 0.72029(7) 0.0195(2) Uani 1 1 d . .
H9A H 0.4129 0.5648 0.7350 0.029 Uiso 1 1 calc R U
H9B H 0.5432 0.5277 0.7582 0.029 Uiso 1 1 calc R U
H9C H 0.5024 0.5320 0.6713 0.029 Uiso 1 1 calc R U
C7 C 0.48369(9) 0.77260(6) 0.62045(5) 0.01108(16) Uani 1 1 d . .
C14 C 0.40534(11) 0.83672(8) 0.44869(6) 0.0218(2) Uani 1 1 d . .
H14A H 0.4925 0.8453 0.4548 0.033 Uiso 1 1 calc R U
H14B H 0.3731 0.8783 0.4115 0.033 Uiso 1 1 calc R U
H14C H 0.3893 0.7771 0.4313 0.033 Uiso 1 1 calc R U
C1 C 0.59509(9) 0.82632(6) 0.61663(6) 0.01225(16) Uani 1 1 d . .
C5 C 0.77560(9) 0.86852(7) 0.55258(6) 0.01706(19) Uani 1 1 d . .
H5 H 0.8280 0.8628 0.5111 0.020 Uiso 1 1 calc R U
C4 C 0.80316(10) 0.92721(7) 0.61016(6) 0.01825(19) Uani 1 1 d . .
H4 H 0.8740 0.9619 0.6079 0.022 Uiso 1 1 calc R U
C8 C 0.54991(9) 0.65299(6) 0.71464(5) 0.01300(17) Uani 1 1 d . .
C11 C 0.67768(9) 0.64806(8) 0.68467(7) 0.0195(2) Uani 1 1 d . .
H11A H 0.6749 0.6274 0.6324 0.029 Uiso 1 1 calc R U
H11B H 0.7256 0.6076 0.7157 0.029 Uiso 1 1 calc R U
H11C H 0.7146 0.7061 0.6867 0.029 Uiso 1 1 calc R U
C15 C 0.20810(10) 0.84118(8) 0.51402(7) 0.0219(2) Uani 1 1 d . .
H15A H 0.1900 0.7828 0.4943 0.033 Uiso 1 1 calc R U
H15B H 0.1779 0.8852 0.4783 0.033 Uiso 1 1 calc R U
H15C H 0.1691 0.8489 0.5626 0.033 Uiso 1 1 calc R U
C2 C 0.62299(10) 0.88465(7) 0.67451(6) 0.01644(18) Uani 1 1 d . .
H2 H 0.5712 0.8900 0.7163 0.020 Uiso 1 1 calc R U
C13 C 0.37363(12) 0.94317(7) 0.55391(7) 0.0227(2) Uani 1 1 d . .
H13A H 0.3346 0.9521 0.6024 0.034 Uiso 1 1 calc R U
H13B H 0.3438 0.9866 0.5175 0.034 Uiso 1 1 calc R U
H13C H 0.4611 0.9495 0.5606 0.034 Uiso 1 1 calc R U
C10 C 0.55231(11) 0.69602(8) 0.79274(6) 0.0212(2) Uani 1 1 d . .
H10A H 0.5821 0.7559 0.7885 0.032 Uiso 1 1 calc R U
H10B H 0.6057 0.6629 0.8268 0.032 Uiso 1 1 calc R U
H10C H 0.4707 0.6967 0.8128 0.032 Uiso 1 1 calc R U
C3 C 0.72697(10) 0.93506(7) 0.67095(6) 0.0196(2) Uani 1 1 d . .
H3 H 0.7459 0.9751 0.7103 0.023 Uiso 1 1 calc R U
C19 C -0.00174(10) 0.57276(8) 0.72640(6) 0.0199(2) Uani 1 1 d . .
H19A H 0.0554 0.5384 0.7569 0.030 Uiso 1 1 calc R U
H19B H -0.0714 0.5365 0.7124 0.030 Uiso 1 1 calc R U
H19C H -0.0287 0.6231 0.7556 0.030 Uiso 1 1 calc R U

loop_
_atom_site_aniso_label
_atom_site_aniso_U_11
_atom_site_aniso_U_22
_atom_site_aniso_U_33
_atom_site_aniso_U_23
_atom_site_aniso_U_13
_atom_site_aniso_U_12
I1 0.01166(3) 0.00959(3) 0.01603(3) -0.00001(2) 0.00306(2) 0.00018(2)
I2 0.01774(3) 0.01841(3) 0.01322(3) 0.00007(2) -0.00485(2) 0.00113(2)
Zn1 0.01120(5) 0.01083(5) 0.01025(5) -0.00150(4) 0.00013(4) 0.00094(4)
Si1 0.00870(10) 0.00954(11) 0.00937(11) -0.00027(8) 0.00071(8) -0.00007(8)
Si3 0.00922(11) 0.01343(12) 0.01412(12) 0.00008(9) 0.00175(9) -0.00010(9)
Si2 0.01455(12) 0.01652(13) 0.01323(12) -0.00362(10) 0.00331(10) 0.00099(10)
N3 0.0106(3) 0.0131(4) 0.0119(3) -0.0012(3) 0.0023(3) -0.0001(3)
N2 0.0113(3) 0.0100(3) 0.0124(3) 0.0011(3) -0.0003(3) -0.0005(3)
N1 0.0110(3) 0.0105(3) 0.0114(3) -0.0001(3) -0.0010(3) -0.0006(3)
C21 0.0152(4) 0.0160(4) 0.0233(5) -0.0025(4) 0.0043(4) -0.0022(4)
C17 0.0265(5) 0.0203(5) 0.0221(5) -0.0088(4) 0.0059(4) -0.0042(4)
C16 0.0231(5) 0.0291(6) 0.0136(4) -0.0011(4) 0.0034(4) -0.0009(4)
C20 0.0154(5) 0.0236(5) 0.0232(5) 0.0012(4) -0.0041(4) 0.0018(4)
C12 0.0157(4) 0.0120(4) 0.0157(4) 0.0035(3) -0.0012(3) 0.0004(3)
C6 0.0166(4) 0.0125(4) 0.0163(4) -0.0009(3) 0.0018(3) -0.0010(3)
C18 0.0213(5) 0.0256(6) 0.0270(6) -0.0082(5) 0.0034(4) 0.0078(4)
C9 0.0198(5) 0.0142(4) 0.0243(5) 0.0057(4) -0.0072(4) -0.0014(4)
C7 0.0117(4) 0.0103(4) 0.0113(4) -0.0018(3) 0.0010(3) -0.0002(3)
C14 0.0260(5) 0.0246(5) 0.0151(5) 0.0060(4) 0.0018(4) 0.0008(4)
C1 0.0116(4) 0.0102(4) 0.0150(4) 0.0003(3) -0.0005(3) -0.0015(3)
C5 0.0154(4) 0.0159(4) 0.0200(5) 0.0027(4) 0.0035(4) -0.0005(4)
C4 0.0151(4) 0.0171(5) 0.0225(5) 0.0033(4) -0.0019(4) -0.0047(4)
C8 0.0123(4) 0.0135(4) 0.0131(4) 0.0012(3) -0.0024(3) -0.0001(3)
C11 0.0126(4) 0.0224(5) 0.0234(5) 0.0043(4) -0.0008(4) 0.0034(4)
C15 0.0170(5) 0.0218(5) 0.0267(5) 0.0091(4) -0.0043(4) 0.0017(4)
C2 0.0165(4) 0.0163(4) 0.0165(4) -0.0031(4) 0.0008(4) -0.0034(4)
C13 0.0299(6) 0.0114(4) 0.0266(5) 0.0032(4) -0.0037(5) 0.0004(4)
C10 0.0260(5) 0.0248(5) 0.0126(4) -0.0012(4) -0.0047(4) 0.0004(4)
C3 0.0203(5) 0.0182(5) 0.0201(5) -0.0034(4) -0.0021(4) -0.0070(4)
C19 0.0159(5) 0.0241(5) 0.0200(5) 0.0015(4) 0.0052(4) -0.0044(4)

loop_
_atom_type_symbol
_atom_type_description
_atom_type_scat_dispersion_real
_atom_type_scat_dispersion_imag
_atom_type_scat_source
C C 0.0033 0.0016 'International Tables Vol C Tables 4.2.6.8 and 6.1.1.4'
H H 0.0000 0.0000 'International Tables Vol C Tables 4.2.6.8 and 6.1.1.4'
N N 0.0061 0.0033 'International Tables Vol C Tables 4.2.6.8 and 6.1.1.4'
Si Si 0.0817 0.0704 'International Tables Vol C Tables 4.2.6.8 and 6.1.1.4'
Zn Zn 0.2839 1.4301 'International Tables Vol C Tables 4.2.6.8 and 6.1.1.4'
I I -0.4742 1.8119 'International Tables Vol C Tables 4.2.6.8 and 6.1.1.4'

loop_
_geom_angle_atom_site_label_1
_geom_angle_atom_site_label_2
_geom_angle_atom_site_label_3
_geom_angle
_geom_angle_site_symmetry_3
Zn1 I1 Zn1 89.138(4) 3_666
Si1 Zn1 I2 115.971(8) .
Si1 Zn1 I1 120.442(8) .
I2 Zn1 I1 111.409(5) .
Si1 Zn1 I1 109.284(8) 3_666
I2 Zn1 I1 104.569(5) 3_666
I1 Zn1 I1 90.861(4) 3_666
N3 Si1 N1 114.22(4) .
N3 Si1 N2 114.35(4) .
N1 Si1 N2 71.28(4) .
N3 Si1 C7 125.03(4) .
N1 Si1 C7 35.96(3) .
N2 Si1 C7 35.84(4) .
N3 Si1 Zn1 125.84(3) .
N1 Si1 Zn1 111.29(3) .
N2 Si1 Zn1 106.76(3) .
C7 Si1 Zn1 109.01(3) .
N3 Si3 C21 113.46(4) .
N3 Si3 C20 110.48(5) .
C21 Si3 C20 107.41(5) .
N3 Si3 C19 110.18(5) .
C21 Si3 C19 103.80(5) .
C20 Si3 C19 111.33(5) .
N3 Si2 C17 114.02(5) .
N3 Si2 C18 111.07(5) .
C17 Si2 C18 103.93(6) .
N3 Si2 C16 109.93(5) .
C17 Si2 C16 106.95(6) .
C18 Si2 C16 110.74(6) .
Si1 N3 Si2 124.39(5) .
Si1 N3 Si3 119.98(5) .
Si2 N3 Si3 115.62(5) .
C7 N2 C12 131.48(8) .
C7 N2 Si1 90.63(6) .
C12 N2 Si1 137.10(7) .
C7 N1 C8 131.10(8) .
C7 N1 Si1 90.60(6) .
C8 N1 Si1 135.63(7) .
Si3 C21 H21A 109.5 .
Si3 C21 H21B 109.5 .
H21A C21 H21B 109.5 .
Si3 C21 H21C 109.5 .
H21A C21 H21C 109.5 .
H21B C21 H21C 109.5 .
Si2 C17 H17A 109.5 .
Si2 C17 H17B 109.5 .
H17A C17 H17B 109.5 .
Si2 C17 H17C 109.5 .
H17A C17 H17C 109.5 .
H17B C17 H17C 109.5 .
Si2 C16 H16A 109.5 .
Si2 C16 H16B 109.5 .
H16A C16 H16B 109.5 .
Si2 C16 H16C 109.5 .
H16A C16 H16C 109.5 .
H16B C16 H16C 109.5 .
Si3 C20 H20A 109.5 .
Si3 C20 H20B 109.5 .
H20A C20 H20B 109.5 .
Si3 C20 H20C 109.5 .
H20A C20 H20C 109.5 .
H20B C20 H20C 109.5 .
N2 C12 C15 105.50(8) .
N2 C12 C13 111.23(9) .
C15 C12 C13 109.73(9) .
N2 C12 C14 111.16(8) .
C15 C12 C14 109.19(9) .
C13 C12 C14 109.93(9) .
C5 C6 C1 119.94(10) .
C5 C6 H6 120.0 .
C1 C6 H6 120.0 .
Si2 C18 H18A 109.5 .
Si2 C18 H18B 109.5 .
H18A C18 H18B 109.5 .
Si2 C18 H18C 109.5 .
H18A C18 H18C 109.5 .
H18B C18 H18C 109.5 .
C8 C9 H9A 109.5 .
C8 C9 H9B 109.5 .
H9A C9 H9B 109.5 .
C8 C9 H9C 109.5 .
H9A C9 H9C 109.5 .
H9B C9 H9C 109.5 .
N2 C7 N1 106.00(8) .
N2 C7 C1 126.95(9) .
N1 C7 C1 127.03(9) .
N2 C7 Si1 53.53(5) .
N1 C7 Si1 53.43(5) .
C1 C7 Si1 170.25(7) .
C12 C14 H14A 109.5 .
C12 C14 H14B 109.5 .
H14A C14 H14B 109.5 .
C12 C14 H14C 109.5 .
H14A C14 H14C 109.5 .
H14B C14 H14C 109.5 .
C2 C1 C6 119.97(9) .
C2 C1 C7 119.68(9) .
C6 C1 C7 120.35(9) .
C6 C5 C4 120.12(10) .
C6 C5 H5 119.9 .
C4 C5 H5 119.9 .
C3 C4 C5 119.86(10) .
C3 C4 H4 120.1 .
C5 C4 H4 120.1 .
N1 C8 C11 112.73(8) .
N1 C8 C9 105.58(8) .
C11 C8 C9 109.60(9) .
N1 C8 C10 109.51(8) .
C11 C8 C10 109.63(9) .
C9 C8 C10 109.69(9) .
C8 C11 H11A 109.5 .
C8 C11 H11B 109.5 .
H11A C11 H11B 109.5 .
C8 C11 H11C 109.5 .
H11A C11 H11C 109.5 .
H11B C11 H11C 109.5 .
C12 C15 H15A 109.5 .
C12 C15 H15B 109.5 .
H15A C15 H15B 109.5 .
C12 C15 H15C 109.5 .
H15A C15 H15C 109.5 .
H15B C15 H15C 109.5 .
C3 C2 C1 119.75(10) .
C3 C2 H2 120.1 .
C1 C2 H2 120.1 .
C12 C13 H13A 109.5 .
C12 C13 H13B 109.5 .
H13A C13 H13B 109.5 .
C12 C13 H13C 109.5 .
H13A C13 H13C 109.5 .
H13B C13 H13C 109.5 .
C8 C10 H10A 109.5 .
C8 C10 H10B 109.5 .
H10A C10 H10B 109.5 .
C8 C10 H10C 109.5 .
H10A C10 H10C 109.5 .
H10B C10 H10C 109.5 .
C4 C3 C2 120.35(10) .
C4 C3 H3 119.8 .
C2 C3 H3 119.8 .
Si3 C19 H19A 109.5 .
Si3 C19 H19B 109.5 .
H19A C19 H19B 109.5 .
Si3 C19 H19C 109.5 .
H19A C19 H19C 109.5 .
H19B C19 H19C 109.5 .

loop_
_geom_bond_atom_site_label_1
_geom_bond_atom_site_label_2
_geom_bond_distance
_geom_bond_site_symmetry_2
I1 Zn1 2.72225(15) .
I1 Zn1 2.73727(15) 3_666
I2 Zn1 2.58023(16) .
Zn1 Si1 2.4096(3) .
Zn1 I1 2.73730(15) 3_666
Si1 N3 1.7163(8) .
Si1 N1 1.8393(9) .
Si1 N2 1.8418(9) .
Si1 C7 2.2900(10) .
Si3 N3 1.7833(9) .
Si3 C21 1.8574(11) .
Si3 C20 1.8613(12) .
Si3 C19 1.8711(11) .
Si2 N3 1.7773(9) .
Si2 C17 1.8639(12) .
Si2 C18 1.8691(12) .
Si2 C16 1.8726(12) .
N2 C7 1.3408(13) .
N2 C12 1.4851(13) .
N1 C7 1.3449(12) .
N1 C8 1.4866(12) .
C21 H21A 0.9800 .
C21 H21B 0.9800 .
C21 H21C 0.9800 .
C17 H17A 0.9800 .
C17 H17B 0.9800 .
C17 H17C 0.9800 .
C16 H16A 0.9800 .
C16 H16B 0.9800 .
C16 H16C 0.9800 .
C20 H20A 0.9800 .
C20 H20B 0.9800 .
C20 H20C 0.9800 .
C12 C15 1.5307(15) .
C12 C13 1.5313(15) .
C12 C14 1.5336(15) .
C6 C5 1.3893(14) .
C6 C1 1.3952(14) .
C6 H6 0.9500 .
C18 H18A 0.9800 .
C18 H18B 0.9800 .
C18 H18C 0.9800 .
C9 C8 1.5285(15) .
C9 H9A 0.9800 .
C9 H9B 0.9800 .
C9 H9C 0.9800 .
C7 C1 1.4881(13) .
C14 H14A 0.9800 .
C14 H14B 0.9800 .
C14 H14C 0.9800 .
C1 C2 1.3920(14) .
C5 C4 1.3910(16) .
C5 H5 0.9500 .
C4 C3 1.3885(16) .
C4 H4 0.9500 .
C8 C11 1.5258(14) .
C8 C10 1.5344(15) .
C11 H11A 0.9800 .
C11 H11B 0.9800 .
C11 H11C 0.9800 .
C15 H15A 0.9800 .
C15 H15B 0.9800 .
C15 H15C 0.9800 .
C2 C3 1.3914(15) .
C2 H2 0.9500 .
C13 H13A 0.9800 .
C13 H13B 0.9800 .
C13 H13C 0.9800 .
C10 H10A 0.9800 .
C10 H10B 0.9800 .
C10 H10C 0.9800 .
C3 H3 0.9500 .
C19 H19A 0.9800 .
C19 H19B 0.9800 .
C19 H19C 0.9800 .

loop_
_geom_torsion_atom_site_label_1
_geom_torsion_atom_site_label_2
_geom_torsion_atom_site_label_3
_geom_torsion_atom_site_label_4
_geom_torsion
N1 Si1 N3 Si2 31.01(7)
N2 Si1 N3 Si2 -48.47(7)
C7 Si1 N3 Si2 -8.77(8)
Zn1 Si1 N3 Si2 175.71(4)
N1 Si1 N3 Si3 -150.51(5)
N2 Si1 N3 Si3 130.01(5)
C7 Si1 N3 Si3 169.70(4)
Zn1 Si1 N3 Si3 -5.82(7)
C17 Si2 N3 Si1 18.35(8)
C18 Si2 N3 Si1 135.36(7)
C16 Si2 N3 Si1 -101.73(7)
C17 Si2 N3 Si3 -160.19(6)
C18 Si2 N3 Si3 -43.18(7)
C16 Si2 N3 Si3 79.73(6)
C21 Si3 N3 Si1 28.11(7)
C20 Si3 N3 Si1 -92.57(7)
C19 Si3 N3 Si1 143.99(6)
C21 Si3 N3 Si2 -153.29(5)
C20 Si3 N3 Si2 86.04(6)
C19 Si3 N3 Si2 -37.40(7)
N3 Si1 N2 C7 116.71(6)
N1 Si1 N2 C7 7.92(5)
Zn1 Si1 N2 C7 -99.44(5)
N3 Si1 N2 C12 -73.26(10)
N1 Si1 N2 C12 177.95(11)
C7 Si1 N2 C12 170.03(13)
Zn1 Si1 N2 C12 70.59(10)
N3 Si1 N1 C7 -116.85(6)
N2 Si1 N1 C7 -7.89(5)
Zn1 Si1 N1 C7 93.33(5)
N3 Si1 N1 C8 81.17(10)
N2 Si1 N1 C8 -169.87(10)
C7 Si1 N1 C8 -161.98(12)
Zn1 Si1 N1 C8 -68.65(9)
C7 N2 C12 C15 -166.15(10)
Si1 N2 C12 C15 27.21(13)
C7 N2 C12 C13 -47.24(14)
Si1 N2 C12 C13 146.13(9)
C7 N2 C12 C14 75.62(13)
Si1 N2 C12 C14 -91.02(11)
C12 N2 C7 N1 178.36(9)
Si1 N2 C7 N1 -10.70(7)
C12 N2 C7 C1 -3.10(16)
Si1 N2 C7 C1 167.84(9)
C12 N2 C7 Si1 -170.95(12)
C8 N1 C7 N2 174.03(9)
Si1 N1 C7 N2 10.71(7)
C8 N1 C7 C1 -4.51(16)
Si1 N1 C7 C1 -167.83(9)
C8 N1 C7 Si1 163.32(11)
C5 C6 C1 C2 0.02(15)
C5 C6 C1 C7 -179.80(9)
N2 C7 C1 C2 105.60(12)
N1 C7 C1 C2 -76.15(13)
N2 C7 C1 C6 -74.58(13)
N1 C7 C1 C6 103.66(12)
C1 C6 C5 C4 -0.42(16)
C6 C5 C4 C3 0.48(17)
C7 N1 C8 C11 -36.68(14)
Si1 N1 C8 C11 119.09(10)
C7 N1 C8 C9 -156.31(10)
Si1 N1 C8 C9 -0.55(13)
C7 N1 C8 C10 85.66(12)
Si1 N1 C8 C10 -118.58(9)
C6 C1 C2 C3 0.32(16)
C7 C1 C2 C3 -179.86(10)
C5 C4 C3 C2 -0.14(17)
C1 C2 C3 C4 -0.26(17)
